data_4320325
loop_
_publ_author_name
'Franck Gascoin'
'Slavi C. Sevov'

_publ_section_title
;
 Synthesis and Characterization of the "Metallic Salts" A5Pn4 (A = K, Rb,
 Cs and Pn = As, Sb, Bi) with Isolated Zigzag Tetramers of Pn44- and an
 Extra Delocalized Electron
;
_journal_name_full 'Inorganic Chemistry'
_journal_page_first 5177
_journal_page_last 5181
_journal_paper_doi 10.1021/ic0104499
_journal_volume 40
_journal_year 2001
_chemical_formula_moiety K5As4
_chemical_formula_sum 'As4 K5'
_chemical_formula_weight 495.18
_chemical_melting_point ?
_chemical_name_common K5As4
_chemical_name_systematic
;
   ?
;
_space_group_IT_number 12
_symmetry_cell_setting monoclinic
_symmetry_space_group_name_Hall '-C 2y'
_symmetry_space_group_name_H-M 'C 1 2/m 1'
_atom_sites_solution_hydrogens geom
_atom_sites_solution_primary direct
_atom_sites_solution_secondary difmap
_audit_creation_method SHELXL-97
_cell_angle_alpha 90.00
_cell_angle_beta 113.421(16)
_cell_angle_gamma 90.00
_cell_formula_units_Z 2
_cell_length_a 11.592(2)
_cell_length_b 5.2114(5)
_cell_length_c 10.383(3)
_cell_measurement_reflns_used 25
_cell_measurement_temperature 293(2)
_cell_measurement_theta_max 16.29
_cell_measurement_theta_min 11.78
_cell_volume 575.6(2)
_computing_cell_refinement CAD4_(Enraf-Nonius,_1977)
_computing_data_collection CAD4_(Enraf-Nonius,_1977)
_computing_data_reduction SDS_Package_(Enraf-Nonius,_1985)
_computing_molecular_graphics 'SHELXTL (Siemens, 1994)'
_computing_publication_material 'SHELXTL (Siemens, 1994)'
_computing_structure_refinement 'SHELXL-97 (Sheldrick, 1997)'
_computing_structure_solution 'SHELXS-97 (Sheldrick, 1990)'
_diffrn_ambient_temperature 293(2)
_diffrn_measured_fraction_theta_full 1.000
_diffrn_measured_fraction_theta_max 1.000
_diffrn_measurement_device_type Enraf_Nonius_CAD4
_diffrn_measurement_method omega-2theta
_diffrn_radiation_monochromator graphite
_diffrn_radiation_source 'fine-focus sealed tube'
_diffrn_radiation_type MoK\a
_diffrn_radiation_wavelength 0.71073
_diffrn_reflns_limit_h_max 12
_diffrn_reflns_limit_h_min -13
_diffrn_reflns_limit_k_max 6
_diffrn_reflns_limit_k_min 0
_diffrn_reflns_limit_l_max 12
_diffrn_reflns_limit_l_min 0
_diffrn_reflns_number 569
_diffrn_reflns_theta_full 24.93
_diffrn_reflns_theta_max 24.93
_diffrn_reflns_theta_min 2.14
_diffrn_standards_interval_count 200
_diffrn_standards_interval_time 120
_diffrn_standards_number 3
_exptl_absorpt_coefficient_mu 13.249
_exptl_absorpt_correction_T_max 1.0000
_exptl_absorpt_correction_T_min 0.6678
_exptl_absorpt_correction_type empirical
_exptl_absorpt_process_details Xabs
_exptl_crystal_colour 'gray, metallic luster'
_exptl_crystal_density_diffrn 2.857
_exptl_crystal_density_meas ?
_exptl_crystal_density_method 'not measured'
_exptl_crystal_description irregular
_exptl_crystal_F_000 454
_exptl_crystal_size_max 0.24
_exptl_crystal_size_mid 0.20
_exptl_crystal_size_min 0.20
_refine_diff_density_max 0.735
_refine_diff_density_min -0.744
_refine_diff_density_rms 0.158
_refine_ls_extinction_coef 0.0009(5)
_refine_ls_extinction_expression Fc^*^=kFc[1+0.001xFc^2^\l^3^/sin(2\q)]^-1/4^
_refine_ls_extinction_method SHELXL
_refine_ls_goodness_of_fit_ref 1.005
_refine_ls_hydrogen_treatment mixed
_refine_ls_matrix_type full
_refine_ls_number_parameters 32
_refine_ls_number_reflns 569
_refine_ls_number_restraints 0
_refine_ls_restrained_S_all 1.005
_refine_ls_R_factor_all 0.0514
_refine_ls_R_factor_gt 0.0322
_refine_ls_shift/su_max 0.000
_refine_ls_shift/su_mean 0.000
_refine_ls_structure_factor_coef Fsqd
_refine_ls_weighting_details 'calc w=1/[\s^2^(Fo^2^)+(0.0422P)^2^+0.0000P] where P=(Fo^2^+2Fc^2^)/3'
_refine_ls_weighting_scheme calc
_refine_ls_wR_factor_gt 0.0728
_refine_ls_wR_factor_ref 0.0812
_reflns_number_gt 443
_reflns_number_total 569
_reflns_threshold_expression >2sigma(I)
_cod_data_source_file ic0104499_1.cif
_cod_data_source_block K5As4
_cod_depositor_comments
;
The following automatic conversions were performed:

'_chemical_melting_point' value 'not measured' was changed to '?' -
the value is undefined or not given.

Automatic conversion script
Id: cif_fix_values 1646 2011-03-28 12:23:43Z adriana 

The following automatic conversions were performed:

'_exptl_crystal_density_meas' value 'not measured' was changed to '?'
- the value is perceived as not measured.

Automatic conversion script
Id: cif_fix_values 3008 2015-01-20 13:52:24Z robertas 
;
_cod_database_code 4320325

loop_
_symmetry_equiv_pos_as_xyz
'x, y, z'
'-x, y, -z'
'x+1/2, y+1/2, z'
'-x+1/2, y+1/2, -z'
'-x, -y, -z'
'x, -y, z'
'-x+1/2, -y+1/2, -z'
'x+1/2, -y+1/2, z'

loop_
_atom_site_label
_atom_site_type_symbol
_atom_site_fract_x
_atom_site_fract_y
_atom_site_fract_z
_atom_site_U_iso_or_equiv
_atom_site_adp_type
_atom_site_occupancy
_atom_site_symmetry_multiplicity
_atom_site_calc_flag
_atom_site_refinement_flags
_atom_site_disorder_assembly
_atom_site_disorder_group
As1 As 0.09602(8) 0.0000 0.10741(9) 0.0202(3) Uani 1 2 d S . .
As2 As 0.04276(8) 0.0000 0.31080(9) 0.0221(3) Uani 1 2 d S . .
K1 K 0.39063(19) 0.0000 0.0996(2) 0.0242(5) Uani 1 2 d S . .
K2 K 0.24648(19) 0.5000 0.3324(2) 0.0300(5) Uani 1 2 d S . .
K3 K 0.0237(18) 0.5000 0.518(2) 0.047(4) Uani 0.50 2 d SP . .

loop_
_atom_site_aniso_label
_atom_site_aniso_U_11
_atom_site_aniso_U_22
_atom_site_aniso_U_33
_atom_site_aniso_U_23
_atom_site_aniso_U_13
_atom_site_aniso_U_12
As1 0.0164(5) 0.0227(6) 0.0208(6) 0.000 0.0066(4) 0.000
As2 0.0279(6) 0.0195(5) 0.0199(5) 0.000 0.0106(4) 0.000
K1 0.0207(10) 0.0232(11) 0.0281(11) 0.000 0.0092(8) 0.000
K2 0.0212(11) 0.0331(12) 0.0310(12) 0.000 0.0054(9) 0.000
K3 0.089(14) 0.026(2) 0.033(10) 0.000 0.033(8) 0.000

loop_
_atom_type_symbol
_atom_type_description
_atom_type_scat_dispersion_real
_atom_type_scat_dispersion_imag
_atom_type_scat_source
K K 0.2009 0.2494 'International Tables Vol C Tables 4.2.6.8 and 6.1.1.4'
As As 0.0499 2.0058 'International Tables Vol C Tables 4.2.6.8 and 6.1.1.4'

loop_
_geom_angle_atom_site_label_1
_geom_angle_atom_site_label_2
_geom_angle_atom_site_label_3
_geom_angle
_geom_angle_site_symmetry_1
_geom_angle_site_symmetry_3
_geom_angle_publ_flag
As2 As1 As1 109.86(6) . 5 ?
As2 As1 K1 129.66(3) . 7_545 ?
As1 As1 K1 71.28(4) 5 7_545 ?
As2 As1 K1 129.66(3) . 7 ?
As1 As1 K1 71.28(4) 5 7 ?
K1 As1 K1 99.25(6) 7_545 7 ?
As2 As1 K1 128.17(5) . . ?
As1 As1 K1 121.98(6) 5 . ?
K1 As1 K1 72.10(4) 7_545 . ?
K1 As1 K1 72.10(4) 7 . ?
As2 As1 K2 69.37(4) . . ?
As1 As1 K2 130.19(3) 5 . ?
K1 As1 K2 149.16(5) 7_545 . ?
K1 As1 K2 73.43(5) 7 . ?
K1 As1 K2 77.20(5) . . ?
As2 As1 K2 69.37(4) . 1_545 ?
As1 As1 K2 130.19(3) 5 1_545 ?
K1 As1 K2 73.43(5) 7_545 1_545 ?
K1 As1 K2 149.16(5) 7 1_545 ?
K1 As1 K2 77.19(5) . 1_545 ?
K2 As1 K2 97.29(6) . 1_545 ?
As2 As1 K1 67.33(4) . 3_445 ?
As1 As1 K1 67.40(4) 5 3_445 ?
K1 As1 K1 67.64(6) 7_545 3_445 ?
K1 As1 K1 138.68(3) 7 3_445 ?
K1 As1 K1 131.97(3) . 3_445 ?
K2 As1 K1 136.70(5) . 3_445 ?
K2 As1 K1 67.23(4) 1_545 3_445 ?
As2 As1 K1 67.33(4) . 3_455 ?
As1 As1 K1 67.40(4) 5 3_455 ?
K1 As1 K1 138.68(3) 7_545 3_455 ?
K1 As1 K1 67.64(6) 7 3_455 ?
K1 As1 K1 131.97(3) . 3_455 ?
K2 As1 K1 67.23(4) . 3_455 ?
K2 As1 K1 136.70(5) 1_545 3_455 ?
K1 As1 K1 95.91(6) 3_445 3_455 ?
As1 As2 K3 130.3(4) . . ?
As1 As2 K3 130.3(4) . 1_545 ?
K3 As2 K3 98.4(7) . 1_545 ?
As1 As2 K1 71.68(4) . 3_445 ?
K3 As2 K1 146.6(4) . 3_445 ?
K3 As2 K1 71.2(3) 1_545 3_445 ?
As1 As2 K1 71.68(4) . 3_455 ?
K3 As2 K1 71.2(3) . 3_455 ?
K3 As2 K1 146.6(4) 1_545 3_455 ?
K1 As2 K1 99.63(6) 3_445 3_455 ?
As1 As2 K2 69.71(4) . . ?
K3 As2 K2 66.5(4) . . ?
K3 As2 K2 137.8(2) 1_545 . ?
K1 As2 K2 141.39(6) 3_445 . ?
K1 As2 K2 68.40(4) 3_455 . ?
As1 As2 K2 69.71(4) . 1_545 ?
K3 As2 K2 137.8(2) . 1_545 ?
K3 As2 K2 66.5(4) 1_545 1_545 ?
K1 As2 K2 68.40(4) 3_445 1_545 ?
K1 As2 K2 141.39(6) 3_455 1_545 ?
K2 As2 K2 97.58(6) . 1_545 ?
As1 As2 K3 130.0(4) . 5_566 ?
K3 As2 K3 8.8(5) . 5_566 ?
K3 As2 K3 99.71(4) 1_545 5_566 ?
K1 As2 K3 138.8(3) 3_445 5_566 ?
K1 As2 K3 65.5(3) 3_455 5_566 ?
K2 As2 K3 71.4(4) . 5_566 ?
K2 As2 K3 146.1(2) 1_545 5_566 ?
As1 As2 K3 130.0(4) . 5_556 ?
K3 As2 K3 99.71(4) . 5_556 ?
K3 As2 K3 8.8(5) 1_545 5_556 ?
K1 As2 K3 65.5(3) 3_445 5_556 ?
K1 As2 K3 138.8(3) 3_455 5_556 ?
K2 As2 K3 146.1(2) . 5_556 ?
K2 As2 K3 71.4(4) 1_545 5_556 ?
K3 As2 K3 99.6(8) 5_566 5_556 ?
As1 As2 K2 130.28(5) . 3_445 ?
K3 As2 K2 69.8(4) . 3_445 ?
K3 As2 K2 69.8(4) 1_545 3_445 ?
K1 As2 K2 76.90(5) 3_445 3_445 ?
K1 As2 K2 76.90(5) 3_455 3_445 ?
K2 As2 K2 130.66(3) . 3_445 ?
K2 As2 K2 130.66(3) 1_545 3_445 ?
K3 As2 K2 62.6(4) 5_566 3_445 ?
K3 As2 K2 62.6(4) 5_556 3_445 ?
As1 As2 K2 127.13(5) . 7_556 ?
K3 As2 K2 62.3(2) . 7_556 ?
K3 As2 K2 62.3(2) 1_545 7_556 ?
K1 As2 K2 129.72(3) 3_445 7_556 ?
K1 As2 K2 129.72(3) 3_455 7_556 ?
K2 As2 K2 76.28(5) . 7_556 ?
K2 As2 K2 76.28(5) 1_545 7_556 ?
K3 As2 K2 70.1(2) 5_566 7_556 ?
K3 As2 K2 70.1(2) 5_556 7_556 ?
K2 As2 K2 102.60(5) 3_445 7_556 ?
As2 K1 As2 99.63(6) 3 3_545 ?
As2 K1 As1 147.67(7) 3 7_545 ?
As2 K1 As1 71.40(3) 3_545 7_545 ?
As2 K1 As1 71.40(3) 3 7 ?
As2 K1 As1 147.67(7) 3_545 7 ?
As1 K1 As1 99.25(6) 7_545 7 ?
As2 K1 As1 104.41(5) 3 . ?
As2 K1 As1 104.41(5) 3_545 . ?
As1 K1 As1 107.90(4) 7_545 . ?
As1 K1 As1 107.90(4) 7 . ?
As2 K1 As1 40.99(3) 3 3 ?
As2 K1 As1 112.32(6) 3_545 3 ?
As1 K1 As1 112.36(6) 7_545 3 ?
As1 K1 As1 41.32(3) 7 3 ?
As1 K1 As1 131.97(3) . 3 ?
As2 K1 As1 112.32(6) 3 3_545 ?
As2 K1 As1 40.99(3) 3_545 3_545 ?
As1 K1 As1 41.32(3) 7_545 3_545 ?
As1 K1 As1 112.36(6) 7 3_545 ?
As1 K1 As1 131.97(3) . 3_545 ?
As1 K1 As1 95.91(6) 3 3_545 ?
As2 K1 K3 57.25(16) 3 7_556 ?
As2 K1 K3 57.25(16) 3_545 7_556 ?
As1 K1 K3 128.04(10) 7_545 7_556 ?
As1 K1 K3 128.04(10) 7 7_556 ?
As1 K1 K3 79.6(4) . 7_556 ?
As1 K1 K3 94.9(2) 3 7_556 ?
As1 K1 K3 94.9(2) 3_545 7_556 ?
As2 K1 K3 54.75(14) 3 3_545 ?
As2 K1 K3 54.75(14) 3_545 3_545 ?
As1 K1 K3 126.13(13) 7_545 3_545 ?
As1 K1 K3 126.13(13) 7 3_545 ?
As1 K1 K3 86.1(4) . 3_545 ?
As1 K1 K3 90.6(3) 3 3_545 ?
As1 K1 K3 90.6(3) 3_545 3_545 ?
K3 K1 K3 6.5(7) 7_556 3_545 ?
As2 K1 K1 93.59(6) 3 5_655 ?
As2 K1 K1 93.59(6) 3_545 5_655 ?
As1 K1 K1 57.27(4) 7_545 5_655 ?
As1 K1 K1 57.27(4) 7 5_655 ?
As1 K1 K1 151.75(9) . 5_655 ?
As1 K1 K1 55.09(4) 3 5_655 ?
As1 K1 K1 55.09(4) 3_545 5_655 ?
K3 K1 K1 128.6(4) 7_556 5_655 ?
K3 K1 K1 122.1(4) 3_545 5_655 ?
As2 K1 K2 56.45(4) 3 3_545 ?
As2 K1 K2 56.45(4) 3_545 3_545 ?
As1 K1 K2 95.13(5) 7_545 3_545 ?
As1 K1 K2 95.13(5) 7 3_545 ?
As1 K1 K2 143.75(7) . 3_545 ?
As1 K1 K2 55.92(4) 3 3_545 ?
As1 K1 K2 55.92(4) 3_545 3_545 ?
K3 K1 K2 64.1(4) 7_556 3_545 ?
K3 K1 K2 57.6(4) 3_545 3_545 ?
K1 K1 K2 64.50(7) 5_655 3_545 ?
As2 K1 K1 158.02(9) 3 7_545 ?
As2 K1 K1 86.69(3) 3_545 7_545 ?
As1 K1 K1 54.27(3) 7_545 7_545 ?
As1 K1 K1 113.47(8) 7 7_545 ?
As1 K1 K1 53.63(5) . 7_545 ?
As1 K1 K1 153.18(9) 3 7_545 ?
As1 K1 K1 86.27(3) 3_545 7_545 ?
K3 K1 K1 111.6(3) 7_556 7_545 ?
K3 K1 K1 116.2(3) 3_545 7_545 ?
K1 K1 K1 107.10(8) 5_655 7_545 ?
K2 K1 K1 139.77(4) 3_545 7_545 ?
As2 K2 As2 97.58(6) 1_565 . ?
As2 K2 As1 40.92(3) 1_565 1_565 ?
As2 K2 As1 111.96(6) . 1_565 ?
As2 K2 As1 111.96(6) 1_565 . ?
As2 K2 As1 40.92(3) . . ?
As1 K2 As1 97.30(6) 1_565 . ?
As2 K2 As2 130.66(3) 1_565 3 ?
As2 K2 As2 130.66(3) . 3 ?
As1 K2 As2 101.45(5) 1_565 3 ?
As1 K2 As2 101.45(5) . 3 ?
As2 K2 As2 103.72(5) 1_565 7_556 ?
As2 K2 As2 103.72(5) . 7_556 ?
As1 K2 As2 131.17(3) 1_565 7_556 ?
As1 K2 As2 131.17(3) . 7_556 ?
As2 K2 As2 77.40(5) 3 7_556 ?
As2 K2 K3 81.5(3) 1_565 7_566 ?
As2 K2 K3 159.9(4) . 7_566 ?
As1 K2 K3 80.52(18) 1_565 7_566 ?
As1 K2 K3 156.9(5) . 7_566 ?
As2 K2 K3 57.1(4) 3 7_566 ?
As2 K2 K3 57.6(3) 7_556 7_566 ?
As2 K2 K3 159.9(4) 1_565 7_556 ?
As2 K2 K3 81.5(3) . 7_556 ?
As1 K2 K3 156.9(5) 1_565 7_556 ?
As1 K2 K3 80.52(18) . 7_556 ?
As2 K2 K3 57.1(4) 3 7_556 ?
As2 K2 K3 57.6(3) 7_556 7_556 ?
K3 K2 K3 92.5(4) 7_566 7_556 ?
As2 K2 K3 56.46(10) 1_565 . ?
As2 K2 K3 56.46(10) . . ?
As1 K2 K3 94.62(15) 1_565 . ?
As1 K2 K3 94.62(15) . . ?
As2 K2 K3 155.5(2) 3 . ?
As2 K2 K3 78.1(2) 7_556 . ?
K3 K2 K3 108.5(5) 7_566 . ?
K3 K2 K3 108.5(5) 7_556 . ?
As2 K2 K1 55.15(3) 1_565 3_455 ?
As2 K2 K1 55.15(3) . 3_455 ?
As1 K2 K1 56.85(4) 1_565 3_455 ?
As1 K2 K1 56.85(4) . 3_455 ?
As2 K2 K1 141.64(7) 3 3_455 ?
As2 K2 K1 140.96(7) 7_556 3_455 ?
K3 K2 K1 133.75(19) 7_566 3_455 ?
K3 K2 K1 133.75(19) 7_556 3_455 ?
K3 K2 K1 62.9(2) . 3_455 ?
As2 K2 K3 86.4(2) 1_565 3 ?
As2 K2 K3 157.0(4) . 3 ?
As1 K2 K3 85.84(16) 1_565 3 ?
As1 K2 K3 155.3(4) . 3 ?
As2 K2 K3 54.1(4) 3 3 ?
As2 K2 K3 53.5(3) 7_556 3 ?
K3 K2 K3 5.5(3) 7_566 3 ?
K3 K2 K3 87.05(5) 7_556 3 ?
K3 K2 K3 109.6(5) . 3 ?
K1 K2 K3 139.20(16) 3_455 3 ?
As2 K2 K3 157.0(4) 1_565 3_545 ?
As2 K2 K3 86.4(2) . 3_545 ?
As1 K2 K3 155.3(4) 1_565 3_545 ?
As1 K2 K3 85.84(16) . 3_545 ?
As2 K2 K3 54.1(4) 3 3_545 ?
As2 K2 K3 53.5(3) 7_556 3_545 ?
K3 K2 K3 87.05(5) 7_566 3_545 ?
K3 K2 K3 5.5(3) 7_556 3_545 ?
K3 K2 K3 109.6(5) . 3_545 ?
K1 K2 K3 139.20(16) 3_455 3_545 ?
K3 K2 K3 81.6(3) 3 3_545 ?
K3 K3 As2 82(4) 5_566 1_565 ?
K3 K3 As2 82(4) 5_566 . ?
As2 K3 As2 98.4(7) 1_565 . ?
K3 K3 As2 89(4) 5_566 5_566 ?
As2 K3 As2 80.29(4) 1_565 5_566 ?
As2 K3 As2 171.2(5) . 5_566 ?
K3 K3 As2 89(4) 5_566 5_556 ?
As2 K3 As2 171.2(5) 1_565 5_556 ?
As2 K3 As2 80.29(4) . 5_556 ?
As2 K3 As2 99.6(8) 5_566 5_556 ?
K3 K3 K2 133.5(6) 5_566 7_566 ?
As2 K3 K2 60.2(2) 1_565 7_566 ?
As2 K3 K2 126.6(8) . 7_566 ?
As2 K3 K2 60.31(15) 5_566 7_566 ?
As2 K3 K2 127.5(6) 5_556 7_566 ?
K3 K3 K2 133.5(6) 5_566 7_556 ?
As2 K3 K2 126.6(8) 1_565 7_556 ?
As2 K3 K2 60.2(2) . 7_556 ?
As2 K3 K2 127.5(6) 5_566 7_556 ?
As2 K3 K2 60.31(15) 5_556 7_556 ?
K2 K3 K2 92.5(4) 7_566 7_556 ?
K3 K3 K2 112(7) 5_566 . ?
As2 K3 K2 57.0(4) 1_565 . ?
As2 K3 K2 57.0(4) . . ?
As2 K3 K2 127.3(4) 5_566 . ?
As2 K3 K2 127.3(4) 5_556 . ?
K2 K3 K2 71.5(5) 7_566 . ?
K2 K3 K2 71.5(5) 7_556 . ?
K3 K3 K1 121(7) 5_566 7_556 ?
As2 K3 K1 128.0(2) 1_565 7_556 ?
As2 K3 K1 128.0(2) . 7_556 ?
As2 K3 K1 57.2(4) 5_566 7_556 ?
As2 K3 K1 57.2(4) 5_556 7_556 ?
K2 K3 K1 72.5(3) 7_566 7_556 ?
K2 K3 K1 72.5(3) 7_556 7_556 ?
K2 K3 K1 127.0(4) . 7_556 ?
K3 K3 K1 52(6) 5_566 3_455 ?
As2 K3 K1 54.0(3) 1_565 3_455 ?
As2 K3 K1 54.0(3) . 3_455 ?
As2 K3 K1 119.9(3) 5_566 3_455 ?
As2 K3 K1 119.9(3) 5_556 3_455 ?
K2 K3 K1 111.6(6) 7_566 3_455 ?
K2 K3 K1 111.6(6) 7_556 3_455 ?
K2 K3 K1 59.5(4) . 3_455 ?
K1 K3 K1 173.5(7) 7_556 3_455 ?
K3 K3 K2 41.0(7) 5_566 3_445 ?
As2 K3 K2 115.6(4) 1_565 3_445 ?
As2 K3 K2 56.15(13) . 3_445 ?
As2 K3 K2 116.4(7) 5_566 3_445 ?
As2 K3 K2 56.4(2) 5_556 3_445 ?
K2 K3 K2 174.5(3) 7_566 3_445 ?
K2 K3 K2 92.95(5) 7_556 3_445 ?
K2 K3 K2 109.6(5) . 3_445 ?
K1 K3 K2 109.9(6) 7_556 3_445 ?
K1 K3 K2 65.5(2) 3_455 3_445 ?
K3 K3 K2 41.0(7) 5_566 3_455 ?
As2 K3 K2 56.15(13) 1_565 3_455 ?
As2 K3 K2 115.6(4) . 3_455 ?
As2 K3 K2 56.4(2) 5_566 3_455 ?
As2 K3 K2 116.4(7) 5_556 3_455 ?
K2 K3 K2 92.95(5) 7_566 3_455 ?
K2 K3 K2 174.5(3) 7_556 3_455 ?
K2 K3 K2 109.6(5) . 3_455 ?
K1 K3 K2 109.9(6) 7_556 3_455 ?
K1 K3 K2 65.5(2) 3_455 3_455 ?
K2 K3 K2 81.6(3) 3_445 3_455 ?

loop_
_geom_bond_atom_site_label_1
_geom_bond_atom_site_label_2
_geom_bond_distance
_geom_bond_site_symmetry_2
_geom_bond_publ_flag
As1 As2 2.4244(14) . ?
As1 As1 2.4461(18) 5 ?
As1 K1 3.4204(15) 7_545 ?
As1 K1 3.4204(15) 7 ?
As1 K1 3.448(2) . ?
As1 K2 3.4713(16) . ?
As1 K2 3.4713(16) 1_545 ?
As1 K1 3.5089(16) 3_445 ?
As1 K1 3.5089(16) 3_455 ?
As2 K3 3.441(19) . ?
As2 K3 3.441(19) 1_545 ?
As2 K1 3.4108(15) 3_445 ?
As2 K1 3.4108(15) 3_455 ?
As2 K2 3.4636(16) . ?
As2 K2 3.4636(16) 1_545 ?
As2 K3 3.41(2) 5_566 ?
As2 K3 3.41(2) 5_556 ?
As2 K2 3.530(2) 3_445 ?
As2 K2 3.535(3) 7_556 ?
K1 As2 3.4108(15) 3 ?
K1 As2 3.4108(15) 3_545 ?
K1 As1 3.4204(15) 7_545 ?
K1 As1 3.4204(15) 7 ?
K1 As1 3.5089(16) 3 ?
K1 As1 3.5089(16) 3_545 ?
K1 K3 3.69(2) 7_556 ?
K1 K3 3.99(2) 3_545 ?
K1 K1 3.857(4) 5_655 ?
K1 K2 3.864(3) 3_545 ?
K1 K1 4.042(3) 7_545 ?
K2 As2 3.4636(16) 1_565 ?
K2 As1 3.4712(16) 1_565 ?
K2 As2 3.530(2) 3 ?
K2 As2 3.535(3) 7_556 ?
K2 K3 3.607(11) 7_566 ?
K2 K3 3.607(11) 7_556 ?
K2 K3 3.79(3) . ?
K2 K1 3.864(3) 3_455 ?
K2 K3 3.988(12) 3 ?
K2 K3 3.988(12) 3_545 ?
K3 K3 0.53(3) 5_566 ?
K3 As2 3.441(19) 1_565 ?
K3 As2 3.41(2) 5_566 ?
K3 As2 3.41(2) 5_556 ?
K3 K2 3.607(11) 7_566 ?
K3 K2 3.607(11) 7_556 ?
K3 K1 3.69(2) 7_556 ?
K3 K1 3.99(2) 3_455 ?
K3 K2 3.988(12) 3_445 ?
K3 K2 3.988(12) 3_455 ?
